data_4129934
loop_
_publ_author_name
'Rohmann, Kai'
'H\"olscher, Markus'
'Leitner, Walter'

_publ_section_title
;
 Can Contemporary Density Functional Theory Predict Energy Spans in
 Molecular Catalysis Accurately Enough To Be Applicable for in Silico
 Catalyst Design? A Computational/Experimental Case Study for the
 Ruthenium-Catalyzed Hydrogenation of Olefins.
;
_journal_issue 1
_journal_name_full 'Journal of the American Chemical Society'
_journal_page_first 433
_journal_page_last 443
_journal_paper_doi 10.1021/jacs.5b11997
_journal_volume 138
_journal_year 2016
_chemical_formula_moiety 'C46 H37 Cl O3 P2 Ru, C H2 Cl2'
_chemical_formula_sum 'C47 H39 Cl3 O3 P2 Ru'
_chemical_formula_weight 921.14
_space_group_crystal_system triclinic
_space_group_IT_number 2
_space_group_name_Hall '-P 1'
_space_group_name_H-M_alt 'P -1'
_atom_sites_solution_hydrogens geom
_atom_sites_solution_primary direct
_audit_creation_method SHELXL-2013
_cell_angle_alpha 89.538(9)
_cell_angle_beta 81.591(9)
_cell_angle_gamma 84.647(9)
_cell_formula_units_Z 2
_cell_length_a 11.945(4)
_cell_length_b 12.479(4)
_cell_length_c 13.396(4)
_cell_measurement_reflns_used 564
_cell_measurement_temperature 100(2)
_cell_measurement_theta_max 16.57
_cell_measurement_theta_min 2.24
_cell_volume 1966.7(11)
_computing_cell_refinement 'Bruker SAINT'
_computing_data_collection 'Bruker SMART'
_computing_data_reduction 'Bruker SAINT'
_computing_structure_refinement 'SHELXL-2013 (Sheldrick, 2013)'
_diffrn_ambient_temperature 100(2)
_diffrn_measured_fraction_theta_full 0.776
_diffrn_measured_fraction_theta_max 0.997
_diffrn_measurement_device_type 'CCD area detector'
_diffrn_measurement_method 'omega scans'
_diffrn_radiation_type MoK\a
_diffrn_radiation_wavelength 0.71073
_diffrn_reflns_av_R_equivalents 0.1429
_diffrn_reflns_av_unetI/netI 0.1520
_diffrn_reflns_Laue_measured_fraction_full 0.776
_diffrn_reflns_Laue_measured_fraction_max 0.997
_diffrn_reflns_limit_h_max 13
_diffrn_reflns_limit_h_min -13
_diffrn_reflns_limit_k_max 13
_diffrn_reflns_limit_k_min -13
_diffrn_reflns_limit_l_max 14
_diffrn_reflns_limit_l_min -14
_diffrn_reflns_number 18405
_diffrn_reflns_point_group_measured_fraction_full 0.776
_diffrn_reflns_point_group_measured_fraction_max 0.997
_diffrn_reflns_theta_full 25.500
_diffrn_reflns_theta_max 23.326
_diffrn_reflns_theta_min 1.537
_diffrn_source 'Incoatec microsource'
_exptl_absorpt_coefficient_mu 0.728
_exptl_absorpt_correction_T_max 0.7449
_exptl_absorpt_correction_T_min 0.5505
_exptl_absorpt_correction_type multi-scan
_exptl_absorpt_process_details SADABS
_exptl_crystal_colour red
_exptl_crystal_density_diffrn 1.556
_exptl_crystal_description block
_exptl_crystal_F_000 940
_exptl_crystal_size_max 0.120
_exptl_crystal_size_mid 0.090
_exptl_crystal_size_min 0.080
_refine_diff_density_max 0.992
_refine_diff_density_min -0.736
_refine_diff_density_rms 0.121
_refine_ls_extinction_method none
_refine_ls_goodness_of_fit_ref 1.002
_refine_ls_hydrogen_treatment constr
_refine_ls_matrix_type full
_refine_ls_number_parameters 505
_refine_ls_number_reflns 5690
_refine_ls_number_restraints 0
_refine_ls_restrained_S_all 1.002
_refine_ls_R_factor_all 0.1217
_refine_ls_R_factor_gt 0.0658
_refine_ls_shift/su_max 0.000
_refine_ls_shift/su_mean 0.000
_refine_ls_structure_factor_coef Fsqd
_refine_ls_weighting_details
;
 w=1/[\s^2^(Fo^2^)+(0.0492P)^2^]
 where P=(Fo^2^+2Fc^2^)/3
;
_refine_ls_weighting_scheme calc
_refine_ls_wR_factor_gt 0.1294
_refine_ls_wR_factor_ref 0.1543
_reflns_Friedel_coverage 0.000
_reflns_number_gt 3564
_reflns_number_total 5690
_reflns_threshold_expression 'I > 2\s(I)'
_cod_data_source_file ja5b11997_si_002.cif
_cod_data_source_block w13_b16_(compound_1)
_cod_database_code 4129934
_shelx_space_group_comment
;
The symmetry employed for this shelxl refinement is uniquely defined
by the following loop, which should always be used as a source of
symmetry information in preference to the above space-group names.
They are only intended as comments.
;
_shelx_estimated_absorpt_t_min 0.918
_shelx_estimated_absorpt_t_max 0.944
_shelxl_version_number 2013-2

loop_
_space_group_symop_operation_xyz
'x, y, z'
'-x, -y, -z'

loop_
_atom_site_label
_atom_site_type_symbol
_atom_site_fract_x
_atom_site_fract_y
_atom_site_fract_z
_atom_site_U_iso_or_equiv
_atom_site_adp_type
_atom_site_occupancy
_atom_site_site_symmetry_order
_atom_site_calc_flag
_atom_site_refinement_flags_posn
_atom_site_refinement_flags_adp
Ru1 Ru 0.72648(6) 0.71861(5) 0.73681(5) 0.0213(2) Uani 1 1 d . .
Cl1 Cl 0.52534(18) 0.74334(16) 0.77099(16) 0.0271(5) Uani 1 1 d . .
P1 P 0.76416(19) 0.78375(17) 0.88161(17) 0.0227(6) Uani 1 1 d . .
P2 P 0.75188(19) 0.54142(17) 0.76124(17) 0.0232(6) Uani 1 1 d . .
O3 O 0.9065(4) 0.7023(4) 0.7005(4) 0.0210(13) Uani 1 1 d . .
O1 O 0.7143(4) 0.7192(4) 0.5743(4) 0.0210(13) Uani 1 1 d . .
O2 O 0.7267(5) 0.8699(4) 0.6548(4) 0.0234(14) Uani 1 1 d . .
Cl3 Cl 0.1074(3) 0.8474(2) 0.1660(3) 0.0733(10) Uani 1 1 d . .
Cl2 Cl -0.0335(3) 0.9234(3) 0.3510(3) 0.0947(13) Uani 1 1 d . .
C1 C 0.7114(7) 0.8208(7) 0.5751(6) 0.027(2) Uani 1 1 d . .
C2 C 0.6877(7) 0.8855(7) 0.4848(6) 0.025(2) Uani 1 1 d . .
C3 C 0.6932(7) 0.8361(7) 0.3915(6) 0.030(2) Uani 1 1 d . .
H3 H 0.7198 0.7621 0.3825 0.035 Uiso 1 1 calc R U
C4 C 0.6596(7) 0.8957(7) 0.3121(7) 0.033(2) Uani 1 1 d . .
H4 H 0.6645 0.8625 0.2478 0.039 Uiso 1 1 calc R U
C5 C 0.6190(8) 1.0028(8) 0.3242(7) 0.041(3) Uani 1 1 d . .
H5 H 0.5935 1.0422 0.2695 0.049 Uiso 1 1 calc R U
C6 C 0.6160(8) 1.0523(7) 0.4171(7) 0.038(3) Uani 1 1 d . .
H6 H 0.5888 1.1261 0.4264 0.045 Uiso 1 1 calc R U
C7 C 0.6525(7) 0.9937(7) 0.4961(7) 0.030(2) Uani 1 1 d . .
H7 H 0.6534 1.0283 0.5589 0.036 Uiso 1 1 calc R U
C8 C 0.6940(7) 0.9177(6) 0.9199(6) 0.026(2) Uani 1 1 d . .
C9 C 0.6297(7) 0.9760(7) 0.8564(6) 0.030(2) Uani 1 1 d . .
H9 H 0.6198 0.9462 0.7936 0.036 Uiso 1 1 calc R U
C10 C 0.5797(7) 1.0785(6) 0.8852(7) 0.028(2) Uani 1 1 d . .
H10 H 0.5357 1.1189 0.8419 0.033 Uiso 1 1 calc R U
C11 C 0.5936(7) 1.1205(7) 0.9746(7) 0.030(2) Uani 1 1 d . .
H11 H 0.5602 1.1910 0.9931 0.036 Uiso 1 1 calc R U
C12 C 0.6553(7) 1.0629(7) 1.0394(7) 0.033(2) Uani 1 1 d . .
H12 H 0.6631 1.0931 1.1026 0.040 Uiso 1 1 calc R U
C13 C 0.7059(7) 0.9611(6) 1.0127(6) 0.027(2) Uani 1 1 d . .
H13 H 0.7485 0.9211 1.0574 0.032 Uiso 1 1 calc R U
C14 C 0.7622(7) 0.7184(6) 1.0051(6) 0.023(2) Uani 1 1 d . .
C15 C 0.6586(7) 0.6819(6) 1.0453(6) 0.028(2) Uani 1 1 d . .
H15 H 0.5971 0.6869 1.0074 0.034 Uiso 1 1 calc R U
C16 C 0.6461(8) 0.6385(6) 1.1407(6) 0.031(2) Uani 1 1 d . .
H16 H 0.5750 0.6146 1.1687 0.037 Uiso 1 1 calc R U
C17 C 0.7348(8) 0.6293(7) 1.1961(6) 0.032(2) Uani 1 1 d . .
H17 H 0.7252 0.5989 1.2617 0.039 Uiso 1 1 calc R U
C18 C 0.8367(8) 0.6640(7) 1.1560(7) 0.035(2) Uani 1 1 d . .
H18 H 0.8986 0.6576 1.1936 0.042 Uiso 1 1 calc R U
C19 C 0.8498(8) 0.7090(7) 1.0601(6) 0.032(2) Uani 1 1 d . .
H19 H 0.9208 0.7334 1.0326 0.039 Uiso 1 1 calc R U
C20 C 0.7559(7) 0.4730(6) 0.8819(6) 0.023(2) Uani 1 1 d . .
C21 C 0.6521(8) 0.4442(7) 0.9343(6) 0.034(2) Uani 1 1 d . .
H21 H 0.5837 0.4572 0.9060 0.041 Uiso 1 1 calc R U
C22 C 0.6521(9) 0.3963(7) 1.0285(7) 0.040(3) Uani 1 1 d . .
H22 H 0.5823 0.3772 1.0646 0.049 Uiso 1 1 calc R U
C23 C 0.7474(10) 0.3763(7) 1.0698(7) 0.042(3) Uani 1 1 d . .
H23 H 0.7446 0.3428 1.1339 0.050 Uiso 1 1 calc R U
C24 C 0.8501(9) 0.4045(7) 1.0193(6) 0.045(3) Uani 1 1 d . .
H24 H 0.9176 0.3904 1.0488 0.054 Uiso 1 1 calc R U
C25 C 0.8545(8) 0.4536(7) 0.9249(7) 0.036(2) Uani 1 1 d . .
H25 H 0.9247 0.4736 0.8903 0.043 Uiso 1 1 calc R U
C26 C 0.6660(7) 0.4541(7) 0.7020(6) 0.024(2) Uani 1 1 d . .
C27 C 0.5817(7) 0.4952(7) 0.6478(6) 0.028(2) Uani 1 1 d . .
H27 H 0.5694 0.5709 0.6400 0.034 Uiso 1 1 calc R U
C28 C 0.5146(7) 0.4293(7) 0.6044(6) 0.029(2) Uani 1 1 d . .
H28 H 0.4554 0.4591 0.5695 0.034 Uiso 1 1 calc R U
C29 C 0.5361(8) 0.3194(7) 0.6133(6) 0.034(2) Uani 1 1 d . .
H29 H 0.4929 0.2730 0.5819 0.041 Uiso 1 1 calc R U
C30 C 0.6191(8) 0.2759(7) 0.6668(7) 0.036(2) Uani 1 1 d . .
H30 H 0.6332 0.1999 0.6714 0.043 Uiso 1 1 calc R U
C31 C 0.6819(7) 0.3421(7) 0.7139(6) 0.026(2) Uani 1 1 d . .
H31 H 0.7358 0.3119 0.7543 0.032 Uiso 1 1 calc R U
C32 C 0.8958(7) 0.5120(6) 0.6921(6) 0.022(2) Uani 1 1 d . .
C33 C 0.9498(7) 0.4134(7) 0.6568(6) 0.027(2) Uani 1 1 d . .
H33 H 0.9104 0.3508 0.6678 0.033 Uiso 1 1 calc R U
C34 C 1.0602(7) 0.4041(7) 0.6057(6) 0.032(2) Uani 1 1 d . .
H34 H 1.0937 0.3363 0.5791 0.038 Uiso 1 1 calc R U
C35 C 1.1223(7) 0.4942(6) 0.5932(6) 0.027(2) Uani 1 1 d . .
H35 H 1.1984 0.4867 0.5596 0.032 Uiso 1 1 calc R U
C36 C 1.0736(7) 0.5947(7) 0.6294(6) 0.026(2) Uani 1 1 d . .
C37 C 0.9602(7) 0.5994(6) 0.6723(6) 0.022(2) Uani 1 1 d . .
C38 C 1.1358(7) 0.6973(7) 0.6278(6) 0.028(2) Uani 1 1 d . .
C39 C 1.2635(7) 0.6683(7) 0.6215(7) 0.038(3) Uani 1 1 d . .
H39A H 1.2918 0.6281 0.5589 0.057 Uiso 1 1 calc R U
H39B H 1.2788 0.6238 0.6795 0.057 Uiso 1 1 calc R U
H39C H 1.3020 0.7342 0.6220 0.057 Uiso 1 1 calc R U
C40 C 1.1119(8) 0.7662(7) 0.5362(6) 0.039(3) Uani 1 1 d . .
H40A H 1.1436 0.7267 0.4740 0.058 Uiso 1 1 calc R U
H40B H 1.1473 0.8338 0.5380 0.058 Uiso 1 1 calc R U
H40C H 1.0297 0.7819 0.5384 0.058 Uiso 1 1 calc R U
C41 C 1.0848(7) 0.7609(6) 0.7238(6) 0.022(2) Uani 1 1 d . .
C42 C 1.1442(7) 0.8242(7) 0.7766(6) 0.028(2) Uani 1 1 d . .
H42 H 1.2231 0.8280 0.7552 0.034 Uiso 1 1 calc R U
C43 C 1.0901(8) 0.8832(7) 0.8615(7) 0.035(2) Uani 1 1 d . .
H43 H 1.1318 0.9290 0.8953 0.042 Uiso 1 1 calc R U
C44 C 0.9763(7) 0.8751(6) 0.8963(6) 0.029(2) Uani 1 1 d . .
H44 H 0.9402 0.9142 0.9546 0.035 Uiso 1 1 calc R U
C45 C 0.9137(7) 0.8085(6) 0.8448(6) 0.024(2) Uani 1 1 d . .
C46 C 0.9696(8) 0.7586(6) 0.7575(6) 0.023(2) Uani 1 1 d . .
C100 C 0.1031(9) 0.9231(9) 0.2817(9) 0.076(4) Uani 1 1 d . .
H10A H 0.1604 0.8896 0.3218 0.091 Uiso 1 1 calc R U
H10B H 0.1208 0.9978 0.2658 0.091 Uiso 1 1 calc R U

loop_
_atom_site_aniso_label
_atom_site_aniso_U_11
_atom_site_aniso_U_22
_atom_site_aniso_U_33
_atom_site_aniso_U_23
_atom_site_aniso_U_13
_atom_site_aniso_U_12
Ru1 0.0238(4) 0.0160(4) 0.0222(4) 0.0038(3) 0.0043(3) -0.0039(3)
Cl1 0.0261(13) 0.0230(12) 0.0301(13) 0.0029(10) 0.0033(10) -0.0033(10)
P1 0.0236(13) 0.0171(12) 0.0264(13) 0.0044(10) 0.0014(11) -0.0051(10)
P2 0.0245(14) 0.0205(13) 0.0222(13) 0.0006(10) 0.0063(11) -0.0055(10)
O3 0.020(3) 0.018(3) 0.025(3) -0.004(3) 0.002(3) -0.010(3)
O1 0.028(3) 0.012(3) 0.022(3) 0.000(2) 0.001(3) -0.005(3)
O2 0.032(4) 0.016(3) 0.020(3) 0.004(3) 0.000(3) -0.003(3)
Cl3 0.074(2) 0.0518(19) 0.091(2) 0.0190(18) -0.0030(19) -0.0006(17)
Cl2 0.077(2) 0.098(3) 0.097(3) 0.053(2) 0.013(2) 0.013(2)
C1 0.021(5) 0.034(6) 0.023(5) 0.002(5) 0.009(4) -0.006(4)
C2 0.019(5) 0.028(5) 0.027(5) 0.012(4) 0.003(4) -0.013(4)
C3 0.031(6) 0.025(5) 0.032(6) 0.008(4) -0.001(5) -0.006(4)
C4 0.033(6) 0.030(6) 0.032(6) 0.007(5) 0.001(5) -0.002(5)
C5 0.035(6) 0.042(7) 0.045(7) 0.021(5) -0.006(5) -0.006(5)
C6 0.039(6) 0.021(5) 0.050(7) 0.011(5) 0.008(5) -0.008(5)
C7 0.033(6) 0.024(5) 0.034(6) 0.000(4) 0.001(5) -0.011(4)
C8 0.027(5) 0.020(5) 0.030(5) -0.006(4) 0.004(4) -0.010(4)
C9 0.035(6) 0.030(6) 0.023(5) 0.001(4) 0.004(5) -0.009(5)
C10 0.029(5) 0.018(5) 0.032(6) 0.008(4) 0.004(5) 0.005(4)
C11 0.030(6) 0.021(5) 0.037(6) 0.002(5) 0.001(5) -0.001(4)
C12 0.037(6) 0.028(6) 0.031(6) -0.012(5) 0.012(5) -0.009(5)
C13 0.026(5) 0.020(5) 0.033(6) -0.002(4) 0.000(4) -0.007(4)
C14 0.020(5) 0.021(5) 0.025(5) 0.002(4) 0.006(4) 0.002(4)
C15 0.034(6) 0.023(5) 0.027(5) 0.003(4) -0.002(5) -0.002(4)
C16 0.043(6) 0.022(5) 0.025(5) -0.001(4) 0.010(5) -0.005(5)
C17 0.052(7) 0.028(5) 0.013(5) 0.006(4) 0.011(5) -0.009(5)
C18 0.036(6) 0.033(6) 0.035(6) 0.005(5) -0.005(5) -0.004(5)
C19 0.026(6) 0.034(6) 0.032(6) -0.001(5) 0.010(5) 0.004(4)
C20 0.036(6) 0.014(5) 0.015(5) -0.001(4) 0.002(4) 0.006(4)
C21 0.040(6) 0.033(6) 0.027(6) 0.002(5) 0.006(5) -0.012(5)
C22 0.069(8) 0.025(6) 0.026(6) -0.001(5) 0.005(6) -0.017(5)
C23 0.075(8) 0.029(6) 0.018(5) 0.009(4) 0.005(6) -0.003(6)
C24 0.064(8) 0.047(7) 0.020(5) 0.001(5) -0.009(5) 0.022(6)
C25 0.029(6) 0.036(6) 0.035(6) -0.002(5) 0.009(5) 0.007(5)
C26 0.021(5) 0.036(6) 0.014(5) 0.004(4) 0.005(4) -0.009(4)
C27 0.041(6) 0.022(5) 0.018(5) 0.002(4) 0.009(5) -0.005(5)
C28 0.026(5) 0.040(6) 0.019(5) 0.003(4) 0.007(4) -0.012(5)
C29 0.039(6) 0.040(6) 0.023(5) -0.003(5) 0.011(5) -0.022(5)
C30 0.049(7) 0.022(5) 0.031(6) -0.001(5) 0.016(5) -0.007(5)
C31 0.029(5) 0.025(5) 0.023(5) -0.004(4) 0.008(4) -0.008(4)
C32 0.027(5) 0.022(5) 0.013(5) -0.001(4) 0.005(4) 0.002(4)
C33 0.035(6) 0.022(5) 0.021(5) 0.002(4) 0.009(4) -0.005(4)
C34 0.037(6) 0.024(5) 0.032(6) -0.010(4) 0.000(5) 0.007(5)
C35 0.028(5) 0.026(5) 0.024(5) -0.003(4) 0.001(4) -0.005(4)
C36 0.028(6) 0.029(5) 0.022(5) 0.002(4) -0.001(4) -0.009(4)
C37 0.024(5) 0.009(4) 0.030(5) -0.001(4) 0.006(4) -0.004(4)
C38 0.029(6) 0.028(5) 0.025(5) -0.001(4) 0.003(4) -0.002(4)
C39 0.037(6) 0.040(6) 0.035(6) -0.006(5) 0.012(5) -0.013(5)
C40 0.047(6) 0.038(6) 0.030(6) 0.003(5) 0.008(5) -0.025(5)
C41 0.032(6) 0.015(5) 0.017(5) 0.004(4) 0.000(4) 0.000(4)
C42 0.019(5) 0.033(6) 0.028(5) 0.006(5) 0.006(4) 0.002(4)
C43 0.040(6) 0.022(5) 0.043(6) -0.005(5) 0.002(5) -0.008(5)
C44 0.037(6) 0.020(5) 0.029(5) -0.004(4) -0.002(5) -0.001(4)
C45 0.026(5) 0.021(5) 0.024(5) 0.010(4) 0.000(4) -0.008(4)
C46 0.040(6) 0.016(5) 0.014(5) 0.007(4) -0.004(4) -0.001(4)
C100 0.051(8) 0.079(9) 0.100(10) 0.061(8) -0.010(7) -0.022(7)

loop_
_atom_type_symbol
_atom_type_description
_atom_type_scat_dispersion_real
_atom_type_scat_dispersion_imag
_atom_type_scat_source
C C 0.0033 0.0016 'International Tables Vol C Tables 4.2.6.8 and 6.1.1.4'
H H 0.0000 0.0000 'International Tables Vol C Tables 4.2.6.8 and 6.1.1.4'
O O 0.0106 0.0060 'International Tables Vol C Tables 4.2.6.8 and 6.1.1.4'
P P 0.1023 0.0942 'International Tables Vol C Tables 4.2.6.8 and 6.1.1.4'
Cl Cl 0.1484 0.1585 'International Tables Vol C Tables 4.2.6.8 and 6.1.1.4'
Ru Ru -1.2594 0.8363 'International Tables Vol C Tables 4.2.6.8 and 6.1.1.4'

loop_
_geom_angle_atom_site_label_1
_geom_angle_atom_site_label_2
_geom_angle_atom_site_label_3
_geom_angle
O3 Ru1 O2 87.7(2)
O3 Ru1 O1 89.0(2)
O2 Ru1 O1 60.38(19)
O3 Ru1 P1 82.91(15)
O2 Ru1 P1 96.68(16)
O1 Ru1 P1 156.07(14)
O3 Ru1 P2 82.94(15)
O2 Ru1 P2 158.01(15)
O1 Ru1 P2 99.46(15)
P1 Ru1 P2 101.83(8)
O3 Ru1 Cl1 177.16(15)
O2 Ru1 Cl1 89.56(15)
O1 Ru1 Cl1 88.93(15)
P1 Ru1 Cl1 98.21(8)
P2 Ru1 Cl1 99.35(8)
O3 Ru1 C1 90.0(2)
O2 Ru1 C1 30.4(2)
O1 Ru1 C1 30.1(2)
P1 Ru1 C1 127.0(2)
P2 Ru1 C1 129.3(2)
Cl1 Ru1 C1 87.21(19)
C14 P1 C45 103.8(4)
C14 P1 C8 100.6(4)
C45 P1 C8 103.5(4)
C14 P1 Ru1 129.4(3)
C45 P1 Ru1 100.2(3)
C8 P1 Ru1 116.1(3)
C26 P2 C20 100.0(4)
C26 P2 C32 104.1(4)
C20 P2 C32 104.5(4)
C26 P2 Ru1 118.6(3)
C20 P2 Ru1 126.8(3)
C32 P2 Ru1 100.1(3)
C46 O3 C37 112.1(6)
C46 O3 Ru1 118.7(5)
C37 O3 Ru1 117.8(4)
C1 O1 Ru1 89.3(5)
C1 O2 Ru1 90.0(5)
O1 C1 O2 119.9(7)
O1 C1 C2 121.1(8)
O2 C1 C2 118.9(8)
O1 C1 Ru1 60.7(4)
O2 C1 Ru1 59.5(4)
C2 C1 Ru1 173.0(6)
C7 C2 C3 119.9(8)
C7 C2 C1 119.5(8)
C3 C2 C1 120.5(8)
C4 C3 C2 119.1(8)
C4 C3 H3 120.4
C2 C3 H3 120.4
C3 C4 C5 121.2(9)
C3 C4 H4 119.4
C5 C4 H4 119.4
C4 C5 C6 119.3(9)
C4 C5 H5 120.3
C6 C5 H5 120.3
C7 C6 C5 119.7(9)
C7 C6 H6 120.2
C5 C6 H6 120.2
C2 C7 C6 120.7(9)
C2 C7 H7 119.7
C6 C7 H7 119.7
C9 C8 C13 119.7(8)
C9 C8 P1 120.3(7)
C13 C8 P1 120.0(7)
C8 C9 C10 119.6(8)
C8 C9 H9 120.2
C10 C9 H9 120.2
C11 C10 C9 120.1(8)
C11 C10 H10 119.9
C9 C10 H10 119.9
C10 C11 C12 121.0(8)
C10 C11 H11 119.5
C12 C11 H11 119.5
C11 C12 C13 120.1(9)
C11 C12 H12 120.0
C13 C12 H12 120.0
C12 C13 C8 119.4(8)
C12 C13 H13 120.3
C8 C13 H13 120.3
C19 C14 C15 119.4(8)
C19 C14 P1 125.6(7)
C15 C14 P1 114.9(6)
C16 C15 C14 119.4(8)
C16 C15 H15 120.3
C14 C15 H15 120.3
C17 C16 C15 121.1(9)
C17 C16 H16 119.5
C15 C16 H16 119.5
C18 C17 C16 119.5(8)
C18 C17 H17 120.3
C16 C17 H17 120.3
C17 C18 C19 119.9(9)
C17 C18 H18 120.1
C19 C18 H18 120.1
C14 C19 C18 120.8(9)
C14 C19 H19 119.6
C18 C19 H19 119.6
C25 C20 C21 119.7(8)
C25 C20 P2 122.9(7)
C21 C20 P2 117.4(7)
C22 C21 C20 118.5(9)
C22 C21 H21 120.7
C20 C21 H21 120.7
C23 C22 C21 122.0(10)
C23 C22 H22 119.0
C21 C22 H22 119.0
C22 C23 C24 120.2(9)
C22 C23 H23 119.9
C24 C23 H23 119.9
C23 C24 C25 120.0(9)
C23 C24 H24 120.0
C25 C24 H24 120.0
C20 C25 C24 119.6(9)
C20 C25 H25 120.2
C24 C25 H25 120.2
C27 C26 C31 118.2(8)
C27 C26 P2 121.8(7)
C31 C26 P2 119.9(6)
C26 C27 C28 122.1(8)
C26 C27 H27 119.0
C28 C27 H27 119.0
C29 C28 C27 118.3(9)
C29 C28 H28 120.9
C27 C28 H28 120.9
C30 C29 C28 121.1(9)
C30 C29 H29 119.4
C28 C29 H29 119.4
C29 C30 C31 120.3(9)
C29 C30 H30 119.9
C31 C30 H30 119.9
C30 C31 C26 119.9(8)
C30 C31 H31 120.1
C26 C31 H31 120.1
C33 C32 C37 115.1(7)
C33 C32 P2 128.5(6)
C37 C32 P2 116.4(6)
C34 C33 C32 121.7(8)
C34 C33 H33 119.2
C32 C33 H33 119.2
C33 C34 C35 120.2(8)
C33 C34 H34 119.9
C35 C34 H34 119.9
C36 C35 C34 120.7(8)
C36 C35 H35 119.7
C34 C35 H35 119.7
C37 C36 C35 115.8(8)
C37 C36 C38 118.8(7)
C35 C36 C38 125.4(8)
C36 C37 C32 126.2(8)
C36 C37 O3 116.5(7)
C32 C37 O3 117.3(7)
C39 C38 C41 112.7(7)
C39 C38 C40 109.4(7)
C41 C38 C40 108.2(7)
C39 C38 C36 110.3(7)
C41 C38 C36 106.6(7)
C40 C38 C36 109.6(7)
C38 C39 H39A 109.5
C38 C39 H39B 109.5
H39A C39 H39B 109.5
C38 C39 H39C 109.5
H39A C39 H39C 109.5
H39B C39 H39C 109.5
C38 C40 H40A 109.5
C38 C40 H40B 109.5
H40A C40 H40B 109.5
C38 C40 H40C 109.5
H40A C40 H40C 109.5
H40B C40 H40C 109.5
C42 C41 C46 117.3(8)
C42 C41 C38 124.5(8)
C46 C41 C38 118.1(8)
C41 C42 C43 121.0(8)
C41 C42 H42 119.5
C43 C42 H42 119.5
C44 C43 C42 120.3(9)
C44 C43 H43 119.9
C42 C43 H43 119.9
C43 C44 C45 119.9(8)
C43 C44 H44 120.1
C45 C44 H44 120.1
C46 C45 C44 117.0(8)
C46 C45 P1 116.7(7)
C44 C45 P1 126.3(7)
C45 C46 C41 124.1(8)
C45 C46 O3 117.8(8)
C41 C46 O3 118.1(7)
Cl2 C100 Cl3 108.6(6)
Cl2 C100 H10A 110.0
Cl3 C100 H10A 110.0
Cl2 C100 H10B 110.0
Cl3 C100 H10B 110.0
H10A C100 H10B 108.4

loop_
_geom_bond_atom_site_label_1
_geom_bond_atom_site_label_2
_geom_bond_distance
Ru1 O3 2.125(5)
Ru1 O2 2.177(5)
Ru1 O1 2.202(5)
Ru1 P1 2.230(2)
Ru1 P2 2.232(2)
Ru1 Cl1 2.370(2)
Ru1 C1 2.526(8)
P1 C14 1.836(8)
P1 C45 1.836(8)
P1 C8 1.840(8)
P2 C26 1.825(8)
P2 C20 1.826(8)
P2 C32 1.835(8)
O3 C46 1.386(9)
O3 C37 1.409(9)
O1 C1 1.265(9)
O2 C1 1.279(9)
Cl3 C100 1.814(13)
Cl2 C100 1.755(11)
C1 C2 1.496(11)
C2 C7 1.378(11)
C2 C3 1.389(11)
C3 C4 1.380(11)
C3 H3 0.9500
C4 C5 1.381(12)
C4 H4 0.9500
C5 C6 1.389(12)
C5 H5 0.9500
C6 C7 1.381(11)
C6 H6 0.9500
C7 H7 0.9500
C8 C9 1.385(11)
C8 C13 1.392(11)
C9 C10 1.393(11)
C9 H9 0.9500
C10 C11 1.349(11)
C10 H10 0.9500
C11 C12 1.376(11)
C11 H11 0.9500
C12 C13 1.381(11)
C12 H12 0.9500
C13 H13 0.9500
C14 C19 1.362(11)
C14 C15 1.390(11)
C15 C16 1.377(11)
C15 H15 0.9500
C16 C17 1.376(11)
C16 H16 0.9500
C17 C18 1.364(12)
C17 H17 0.9500
C18 C19 1.392(11)
C18 H18 0.9500
C19 H19 0.9500
C20 C25 1.386(11)
C20 C21 1.408(11)
C21 C22 1.392(11)
C21 H21 0.9500
C22 C23 1.339(12)
C22 H22 0.9500
C23 C24 1.386(13)
C23 H23 0.9500
C24 C25 1.397(11)
C24 H24 0.9500
C25 H25 0.9500
C26 C27 1.385(11)
C26 C31 1.404(11)
C27 C28 1.386(11)
C27 H27 0.9500
C28 C29 1.379(11)
C28 H28 0.9500
C29 C30 1.376(12)
C29 H29 0.9500
C30 C31 1.381(11)
C30 H30 0.9500
C31 H31 0.9500
C32 C33 1.388(11)
C32 C37 1.394(11)
C33 C34 1.388(11)
C33 H33 0.9500
C34 C35 1.400(11)
C34 H34 0.9500
C35 C36 1.391(11)
C35 H35 0.9500
C36 C37 1.388(11)
C36 C38 1.538(11)
C38 C39 1.525(11)
C38 C41 1.533(11)
C38 C40 1.538(11)
C39 H39A 0.9800
C39 H39B 0.9800
C39 H39C 0.9800
C40 H40A 0.9800
C40 H40B 0.9800
C40 H40C 0.9800
C41 C42 1.374(11)
C41 C46 1.386(11)
C42 C43 1.401(11)
C42 H42 0.9500
C43 C44 1.385(11)
C43 H43 0.9500
C44 C45 1.414(11)
C44 H44 0.9500
C45 C46 1.381(11)
C100 H10A 0.9900
C100 H10B 0.9900
